data_2021751
loop_
_publ_author_name
'Wang, Ruimin'
'George, Janine'
'Potts, Shannon Kimberly'
'Kremer, Marius'
'Dronskowski, Richard'
'Englert, Ulli'

_publ_section_title
;
 The many flavours of halogen bonds -- message from experimental electron
 density and Raman spectroscopy
;
_journal_issue 9
_journal_name_full 'Acta Crystallographica Section C Structural Chemistry'
_journal_paper_doi 10.1107/S205322961901132X
_journal_volume 75
_journal_year 2019
_chemical_formula_moiety 'C6 F4 I2, C6 H12 N2'
_chemical_formula_sum 'C12 H12 F4 I2 N2'
_chemical_formula_weight 514.04
_space_group_crystal_system triclinic
_space_group_IT_number 2
_space_group_name_Hall '-P 1'
_space_group_name_H-M_alt 'P -1'
_symmetry_space_group_name_Hall '-P 1'
_symmetry_space_group_name_H-M 'P -1'
_atom_sites_solution_primary other
_audit_conform_dict_location ftp://ftp.iucr.org/pub/cif_core.dic
_audit_conform_dict_name cif_core.dic
_audit_conform_dict_version 2.3
_audit_creation_date '11-Mar-19 T13:02:50-00:00'
_audit_creation_method 'XD routine XDCIF'
_cell_angle_alpha 107.3260(12)
_cell_angle_beta 92.9637(12)
_cell_angle_gamma 104.7718(12)
_cell_formula_units_Z 2
_cell_length_a 6.77971(9)
_cell_length_b 10.82624(17)
_cell_length_c 11.36217(17)
_cell_measurement_reflns_used 66670
_cell_measurement_temperature 100(2)
_cell_measurement_theta_max 56.69
_cell_measurement_theta_min 3.13
_cell_volume 762.42(2)
_computing_molecular_graphics 'Volkov et al, (2006)'
_computing_publication_material 'Volkov et al, (2006)'
_computing_structure_refinement 'Volkov et al, (2006)'
_computing_structure_solution 'SHELXL-2018/3 (Sheldrick, 2018)'
_diffrn_ambient_temperature 100(2)
_diffrn_measured_fraction_theta_full 0.998
_diffrn_measured_fraction_theta_max 0.990
_diffrn_measurement_device_type 'Stoe & Cie Stadivari goniometer with Pilatus 200k area detector'
_diffrn_measurement_method 'fine slice omega scans'
_diffrn_radiation_type MoK\a
_diffrn_radiation_wavelength 0.71073
_diffrn_reflns_av_R_equivalents 0.0493
_diffrn_reflns_av_unetI/netI 0.0276
_diffrn_reflns_Laue_measured_fraction_full 0.998
_diffrn_reflns_Laue_measured_fraction_max 0.990
_diffrn_reflns_limit_h_max 11
_diffrn_reflns_limit_h_min -13
_diffrn_reflns_limit_k_max 19
_diffrn_reflns_limit_k_min -21
_diffrn_reflns_limit_l_max 22
_diffrn_reflns_limit_l_min -22
_diffrn_reflns_number 143675
_diffrn_reflns_point_group_measured_fraction_full 0.998
_diffrn_reflns_point_group_measured_fraction_max 0.990
_diffrn_reflns_theta_full 25.242
_diffrn_reflns_theta_max 45.498
_diffrn_reflns_theta_min 3.138
_diffrn_source 'XENOCS microsource'
_exptl_absorpt_coefficient_mu 4.158
_exptl_absorpt_correction_T_max 0.6908
_exptl_absorpt_correction_T_min 0.2445
_exptl_absorpt_correction_type multi-scan
_exptl_absorpt_process_details 'X-Area (X-Area 1.78)'
_exptl_crystal_colour colorless
_exptl_crystal_density_diffrn 2.239
_exptl_crystal_description rod
_exptl_crystal_F_000 480
_exptl_crystal_size_max 0.270
_exptl_crystal_size_mid 0.070
_exptl_crystal_size_min 0.030
_refine_diff_density_max 0.636
_refine_diff_density_min -0.636
_refine_diff_density_rms 0.104
_refine_ls_extinction_coef 0.0050(6)
_refine_ls_extinction_expression
;
        Becker, P.J. & Coppens, P. (1974) Acta Cryst., A30, 129-153.
;
_refine_ls_extinction_method 'Becker-Coppens type 1 Lorentzian isotropic'
_refine_ls_goodness_of_fit_ref 0.994
_refine_ls_matrix_type full
_refine_ls_number_parameters 464
_refine_ls_number_reflns 12807
_refine_ls_number_restraints 0
_refine_ls_R_factor_all 0.027
_refine_ls_R_factor_gt 0.016
_refine_ls_shift/su_max 0.00006
_refine_ls_structure_factor_coef Fsqd
_refine_ls_weighting_details
;
        calc w2 = 1/[s^2^(Fo^2^)]
;
_refine_ls_weighting_scheme calc
_refine_ls_wR_factor_ref 0.022
_reflns_Friedel_coverage 0.000
_reflns_number_gt 9751
_reflns_number_total 12807
_reflns_threshold_expression 'I > 2\s(I)'
_cod_data_source_file rh3011sup4.txt
_cod_data_source_block s1mm
_cod_database_code 2021751
_shelx_space_group_comment
;
The symmetry employed for this shelxl refinement is uniquely defined
by the following loop, which should always be used as a source of
symmetry information in preference to the above space-group names.
They are only intended as comments.
;
_shelx_estimated_absorpt_t_min 0.400
_shelx_estimated_absorpt_t_max 0.885

loop_
_space_group_symop_operation_xyz
'x, y, z'
'-x, -y, -z'

loop_
_atom_local_axes_atom_label
_atom_local_axes_atom0
_atom_local_axes_ax1
_atom_local_axes_atom1
_atom_local_axes_atom2
_atom_local_axes_ax2
I(1) C(1) Z I(1) C(2) Y
I(2) C(4) Z I(2) C(5) Y
F(1) C(2) Z F(1) C(3) Y
F(2) C(3) Z F(2) C(2) Y
F(3) C(5) Z F(3) C(6) Y
F(4) C(6) Z F(4) C(5) Y
N(1) C(11) Z N(1) C(13) Y
N(2) C(12) Z N(2) C(16) Y
C(1) C(6) Z C(1) C(2) Y
C(2) F(1) Z C(2) C(3) Y
C(3) F(2) Z C(3) C(2) Y
C(4) C(5) Z C(4) C(3) Y
C(5) F(3) Z C(5) C(6) Y
C(6) F(4) Z C(6) C(5) Y
C(11) H(11B) Z C(11) H(11A) Y
C(12) H(12A) Z C(12) H(12B) Y
C(13) H(13A) Z C(13) H(13B) Y
C(14) H(14B) Z C(14) H(14A) Y
C(15) H(15A) Z C(15) H(15B) Y
C(16) H(16A) Z C(16) H(16B) Y
H(11A) C(11) Z H(11A) H(11B) Y
H(11B) C(11) Z H(11B) H(11A) Y
H(12A) C(12) Z H(12A) H(12B) Y
H(12B) C(12) Z H(12B) H(12A) Y
H(13A) C(13) Z H(13A) H(13B) Y
H(13B) C(13) Z H(13B) H(13A) Y
H(14A) C(14) Z H(14A) H(14B) Y
H(14B) C(14) Z H(14B) H(14A) Y
H(15A) C(15) Z H(15A) H(15B) Y
H(15B) C(15) Z H(15B) H(15A) Y
H(16A) C(16) Z H(16A) H(16B) Y
H(16B) C(16) Z H(16B) H(16A) Y

loop_
_atom_rho_multipole_atom_label
_atom_rho_multipole_coeff_Pv
_atom_rho_multipole_coeff_P00
_atom_rho_multipole_coeff_P11
_atom_rho_multipole_coeff_P1-1
_atom_rho_multipole_coeff_P10
_atom_rho_multipole_coeff_P20
_atom_rho_multipole_coeff_P21
_atom_rho_multipole_coeff_P2-1
_atom_rho_multipole_coeff_P22
_atom_rho_multipole_coeff_P2-2
_atom_rho_multipole_coeff_P30
_atom_rho_multipole_coeff_P31
_atom_rho_multipole_coeff_P3-1
_atom_rho_multipole_coeff_P32
_atom_rho_multipole_coeff_P3-2
_atom_rho_multipole_coeff_P33
_atom_rho_multipole_coeff_P3-3
_atom_rho_multipole_coeff_P40
_atom_rho_multipole_coeff_P41
_atom_rho_multipole_coeff_P4-1
_atom_rho_multipole_coeff_P42
_atom_rho_multipole_coeff_P4-2
_atom_rho_multipole_coeff_P43
_atom_rho_multipole_coeff_P4-3
_atom_rho_multipole_coeff_P44
_atom_rho_multipole_coeff_P4-4
_atom_rho_multipole_kappa
_atom_rho_multipole_kappa_prime0
_atom_rho_multipole_kappa_prime1
_atom_rho_multipole_kappa_prime2
_atom_rho_multipole_kappa_prime3
_atom_rho_multipole_kappa_prime4
_atom_rho_multipole_radial_slater_n0
_atom_rho_multipole_radial_slater_zeta0
_atom_rho_multipole_radial_slater_n1
_atom_rho_multipole_radial_slater_zeta1
_atom_rho_multipole_radial_slater_n2
_atom_rho_multipole_radial_slater_zeta2
_atom_rho_multipole_radial_slater_n3
_atom_rho_multipole_radial_slater_zeta3
_atom_rho_multipole_radial_slater_n4
_atom_rho_multipole_radial_slater_zeta4
I(1) 7.12(8) 0 0.13(3) 0.00(3) -0.07(2) -0.45(3) -0.06(3) 0.02(3) -0.15(3) 0.07(3) 0.05(3) 0.02(2) 0.02(2) 0.01(3) -0.00(2) 0.03(2) -0.01(2) 0.11(3) -0.10(3) 0.01(3) 0.20(3) 0.19(3) -0.00(3) -0.09(3) 0.11(3) 0.18(3) 1.049(4) 1 1 1 1 1 8 4.8152571428571 8 4.8152571428571 8 4.8152571428571 8 4.8152571428571 8 4.8152571428571
I(2) 7.15(8) 0 0.01(3) -0.01(3) -0.02(3) -0.52(3) 0.09(3) 0.04(3) -0.16(3) -0.10(3) 0.09(3) -0.03(2) 0.05(2) 0.00(3) 0.04(2) -0.04(2) -0.03(2) 0.06(3) 0.18(3) 0.04(3) 0.14(3) -0.19(3) 0.02(3) -0.11(3) -0.03(3) -0.18(3) 1.049(4) 1 1 1 1 1 8 4.8152571428571 8 4.8152571428571 8 4.8152571428571 8 4.8152571428571 8 4.8152571428571
F(1) 7.19(3) 0 -0.01(4) -0.02(3) -0.04(3) -0.12(3) -0.05(3) -0.14(3) 0.02(4) 0.05(4) -0.00(2) 0.00(2) -0.008(19) 0.06(2) 0.03(2) -0.01(2) -0.01(2) -0.03(3) 0.04(3) -0.03(3) 0.10(3) -0.04(3) 0.04(3) 0.02(3) -0.09(3) 0.04(3) 0.984(3) 1 1 1 1 1 2 5.186 2 5.186 2 5.186 3 5.186 4 5.186
F(2) 7.19(3) 0 0.07(3) 0.02(3) 0.01(3) -0.13(3) -0.05(3) -0.05(3) 0.01(3) 0.01(3) 0.00(2) -0.05(2) 0.023(19) 0.00(2) -0.00(2) -0.02(2) -0.01(2) 0.00(3) -0.06(3) -0.09(3) -0.02(3) 0.05(3) -0.01(3) -0.04(3) 0.01(3) -0.01(3) 0.984(3) 1 1 1 1 1 2 5.186 2 5.186 2 5.186 3 5.186 4 5.186
F(3) 7.22(3) 0 -0.02(3) 0.03(3) -0.03(2) -0.07(3) 0.04(3) -0.02(3) -0.08(3) -0.02(3) 0.01(2) -0.03(2) -0.020(19) 0.01(2) 0.01(2) -0.02(2) 0.05(2) -0.03(3) -0.01(3) -0.10(2) 0.00(3) 0.12(3) 0.06(3) -0.02(3) 0.01(3) -0.07(3) 0.984(3) 1 1 1 1 1 2 5.186 2 5.186 2 5.186 3 5.186 4 5.186
F(4) 7.21(3) 0 -0.10(3) -0.00(3) -0.06(3) -0.05(3) 0.00(3) -0.08(3) 0.00(3) -0.06(3) -0.03(2) 0.02(2) -0.051(19) 0.03(2) 0.04(2) -0.04(2) 0.02(2) 0.06(3) 0.04(3) 0.03(3) 0.01(3) 0.00(3) -0.03(3) 0.03(3) -0.02(3) -0.06(3) 0.984(3) 1 1 1 1 1 2 5.186 2 5.186 2 5.186 3 5.186 4 5.186
N(1) 5.07(6) 0 0.10(2) -0.03(2) -0.041(19) -0.00(2) -0.028(19) 0.04(2) 0.00(2) -0.06(2) 0.18(2) 0.04(2) -0.00(2) 0.04(2) -0.07(2) 0.041(19) -0.12(2) -0.01(3) -0.04(3) 0.01(3) -0.01(3) -0.05(3) -0.00(3) -0.04(3) -0.03(2) -0.02(3) 0.993(5) 1 1 1 1 1 2 3.81056 2 3.81056 2 3.81056 3 3.81056 4 3.81056
N(2) 5.00(6) 0 0.108(19) -0.04(2) -0.032(19) -0.02(2) 0.003(19) -0.01(2) 0.06(2) -0.06(2) 0.19(2) 0.02(2) 0.01(2) -0.00(2) -0.04(2) -0.02(2) -0.10(2) 0.04(3) -0.02(3) 0.01(3) -0.01(3) -0.01(3) 0.01(3) 0.03(3) 0.01(2) 0.11(3) 0.993(5) 1 1 1 1 1 2 3.81056 2 3.81056 2 3.81056 3 3.81056 4 3.81056
C(1) 4.23(10) 0 -0.011(14) 0.03(2) 0.029(18) 0.07(2) 0.05(2) 0.04(2) -0.109(18) -0.038(17) 0.22(3) 0.03(2) -0.014(17) 0.16(2) -0.003(19) 0.03(2) 0.015(18) 0.08(3) 0.07(2) 0.09(3) -0.00(3) 0.01(4) 0.01(2) 0.09(2) -0.00(2) 0.06(2) 0.996(8) 1 1 1 1 1 2 3.1303 2 3.1303 2 3.1303 3 3.1303 4 3.1303
C(2) 3.93(6) 0 -0.032(18) 0.015(17) -0.121(15) 0.034(14) -0.006(16) 0.027(15) -0.172(13) 0.038(19) 0.327(19) -0.020(17) 0.011(15) 0.121(16) -0.04(3) 0.003(19) 0.011(14) 0.10(2) -0.00(2) 0.06(2) 0.037(19) 0.06(3) -0.03(2) -0.022(16) 0.030(16) -0.03(2) 1.002(6) 1 1 1 1 1 2 3.1303 2 3.1303 2 3.1303 3 3.1303 4 3.1303
C(3) 3.9266 0 -0.0323 0.0151 -0.1206 0.0343 -0.0058 0.0274 -0.1723 0.0384 0.3269 -0.02 0.0105 0.1211 -0.0379 0.0026 0.0106 0.0972 -0.0003 0.0643 0.0373 0.0618 -0.0293 -0.0223 0.0302 -0.0291 1.002(6) 1 1 1 1 1 2 3.1303 2 3.1303 2 3.1303 3 3.1303 4 3.1303
C(4) 4.2319 0 -0.0105 0.0275 0.0289 0.0685 0.0491 0.0439 -0.1093 -0.0383 0.2165 0.0327 -0.0144 0.1598 -0.003 0.025 0.0154 0.0786 0.0662 0.0909 -0.0041 0.0068 0.0074 0.0872 -0.0026 0.0602 0.996(8) 1 1 1 1 1 2 3.1303 2 3.1303 2 3.1303 3 3.1303 4 3.1303
C(5) 3.9266 0 -0.0323 0.0151 -0.1206 0.0343 -0.0058 0.0274 -0.1723 0.0384 0.3269 -0.02 0.0105 0.1211 -0.0379 0.0026 0.0106 0.0972 -0.0003 0.0643 0.0373 0.0618 -0.0293 -0.0223 0.0302 -0.0291 1.002(6) 1 1 1 1 1 2 3.1303 2 3.1303 2 3.1303 3 3.1303 4 3.1303
C(6) 3.9266 0 -0.0323 0.0151 -0.1206 0.0343 -0.0058 0.0274 -0.1723 0.0384 0.3269 -0.02 0.0105 0.1211 -0.0379 0.0026 0.0106 0.0972 -0.0003 0.0643 0.0373 0.0618 -0.0293 -0.0223 0.0302 -0.0291 1.002(6) 1 1 1 1 1 2 3.1303 2 3.1303 2 3.1303 3 3.1303 4 3.1303
C(11) 4.18(5) 0 -0.013(11) 0.057(11) 0.045(10) 0.037(10) 0.021(12) -0.004(9) -0.071(10) -0.008(11) 0.294(13) -0.029(14) 0.043(9) -0.036(10) -0.014(12) 0.012(13) -0.229(11) 0.032(14) -0.049(16) -0.044(12) -0.024(12) 0.016(17) -0.042(15) 0.116(12) -0.009(12) -0.005(16) 0.987(5) 1 1 1 1 1 2 3.1303 2 3.1303 2 3.1303 3 3.1303 4 3.1303
C(12) 4.1751 0 -0.0133 0.0568 0.045 0.0368 0.0206 -0.0038 -0.0713 -0.0082 0.2935 -0.0294 0.0426 -0.0357 -0.014 0.0119 -0.2287 0.0318 -0.0489 -0.0442 -0.0239 0.0162 -0.0418 0.1159 -0.0091 -0.0048 0.987(5) 1 1 1 1 1 2 3.1303 2 3.1303 2 3.1303 3 3.1303 4 3.1303
C(13) 4.1751 0 -0.0133 0.0568 0.045 0.0368 0.0206 -0.0038 -0.0713 -0.0082 0.2935 -0.0294 0.0426 -0.0357 -0.014 0.0119 -0.2287 0.0318 -0.0489 -0.0442 -0.0239 0.0162 -0.0418 0.1159 -0.0091 -0.0048 0.987(5) 1 1 1 1 1 2 3.1303 2 3.1303 2 3.1303 3 3.1303 4 3.1303
C(14) 4.1751 0 -0.0133 0.0568 0.045 0.0368 0.0206 -0.0038 -0.0713 -0.0082 0.2935 -0.0294 0.0426 -0.0357 -0.014 0.0119 -0.2287 0.0318 -0.0489 -0.0442 -0.0239 0.0162 -0.0418 0.1159 -0.0091 -0.0048 0.987(5) 1 1 1 1 1 2 3.1303 2 3.1303 2 3.1303 3 3.1303 4 3.1303
C(15) 4.1751 0 -0.0133 0.0568 0.045 0.0368 0.0206 -0.0038 -0.0713 -0.0082 0.2935 -0.0294 0.0426 -0.0357 -0.014 0.0119 -0.2287 0.0318 -0.0489 -0.0442 -0.0239 0.0162 -0.0418 0.1159 -0.0091 -0.0048 0.987(5) 1 1 1 1 1 2 3.1303 2 3.1303 2 3.1303 3 3.1303 4 3.1303
C(16) 4.1751 0 -0.0133 0.0568 0.045 0.0368 0.0206 -0.0038 -0.0713 -0.0082 0.2935 -0.0294 0.0426 -0.0357 -0.014 0.0119 -0.2287 0.0318 -0.0489 -0.0442 -0.0239 0.0162 -0.0418 0.1159 -0.0091 -0.0048 0.987(5) 1 1 1 1 1 2 3.1303 2 3.1303 2 3.1303 3 3.1303 4 3.1303
H(11A) 0.803(15) 0 0 0 0.106(9) 0 0 0 0 0 0 0 0 0 0 0 0 0 0 0 0 0 0 0 0 0 1.2 1.2 1.2 1.2 1.2 1.2 0 1.9154 1 1.9154 2 1.9154 3 1.9154 4 1.9154
H(11B) 0.8029 0 0 0 0.1064 0 0 0 0 0 0 0 0 0 0 0 0 0 0 0 0 0 0 0 0 0 1.2 1.2 1.2 1.2 1.2 1.2 0 1.9154 1 1.9154 2 1.9154 3 1.9154 4 1.9154
H(12A) 0.8029 0 0 0 0.1064 0 0 0 0 0 0 0 0 0 0 0 0 0 0 0 0 0 0 0 0 0 1.2 1.2 1.2 1.2 1.2 1.2 0 1.9154 1 1.9154 2 1.9154 3 1.9154 4 1.9154
H(12B) 0.8029 0 0 0 0.1064 0 0 0 0 0 0 0 0 0 0 0 0 0 0 0 0 0 0 0 0 0 1.2 1.2 1.2 1.2 1.2 1.2 0 1.9154 1 1.9154 2 1.9154 3 1.9154 4 1.9154
H(13A) 0.8029 0 0 0 0.1064 0 0 0 0 0 0 0 0 0 0 0 0 0 0 0 0 0 0 0 0 0 1.2 1.2 1.2 1.2 1.2 1.2 0 1.9154 1 1.9154 2 1.9154 3 1.9154 4 1.9154
H(13B) 0.8029 0 0 0 0.1064 0 0 0 0 0 0 0 0 0 0 0 0 0 0 0 0 0 0 0 0 0 1.2 1.2 1.2 1.2 1.2 1.2 0 1.9154 1 1.9154 2 1.9154 3 1.9154 4 1.9154
H(14A) 0.8029 0 0 0 0.1064 0 0 0 0 0 0 0 0 0 0 0 0 0 0 0 0 0 0 0 0 0 1.2 1.2 1.2 1.2 1.2 1.2 0 1.9154 1 1.9154 2 1.9154 3 1.9154 4 1.9154
H(14B) 0.8029 0 0 0 0.1064 0 0 0 0 0 0 0 0 0 0 0 0 0 0 0 0 0 0 0 0 0 1.2 1.2 1.2 1.2 1.2 1.2 0 1.9154 1 1.9154 2 1.9154 3 1.9154 4 1.9154
H(15A) 0.8029 0 0 0 0.1064 0 0 0 0 0 0 0 0 0 0 0 0 0 0 0 0 0 0 0 0 0 1.2 1.2 1.2 1.2 1.2 1.2 0 1.9154 1 1.9154 2 1.9154 3 1.9154 4 1.9154
H(15B) 0.8029 0 0 0 0.1064 0 0 0 0 0 0 0 0 0 0 0 0 0 0 0 0 0 0 0 0 0 1.2 1.2 1.2 1.2 1.2 1.2 0 1.9154 1 1.9154 2 1.9154 3 1.9154 4 1.9154
H(16A) 0.8029 0 0 0 0.1064 0 0 0 0 0 0 0 0 0 0 0 0 0 0 0 0 0 0 0 0 0 1.2 1.2 1.2 1.2 1.2 1.2 0 1.9154 1 1.9154 2 1.9154 3 1.9154 4 1.9154
H(16B) 0.8029 0 0 0 0.1064 0 0 0 0 0 0 0 0 0 0 0 0 0 0 0 0 0 0 0 0 0 1.2 1.2 1.2 1.2 1.2 1.2 0 1.9154 1 1.9154 2 1.9154 3 1.9154 4 1.9154

loop_
_atom_site_aniso_label
_atom_site_aniso_U_11
_atom_site_aniso_U_22
_atom_site_aniso_U_33
_atom_site_aniso_U_12
_atom_site_aniso_U_13
_atom_site_aniso_U_23
I(1) 0.009915(19) 0.01443(2) 0.01699(3) 0.000320(17) 0.001973(15) 0.005826(18)
I(2) 0.010263(19) 0.01439(2) 0.01675(2) 0.000043(18) 0.001866(15) 0.005912(18)
F(1) 0.0160(4) 0.0289(6) 0.0166(5) -0.0018(5) -0.0043(4) 0.0102(5)
F(2) 0.0174(5) 0.0266(6) 0.0143(5) 0.0010(5) 0.0023(4) 0.0099(5)
F(3) 0.0146(4) 0.0226(5) 0.0165(5) -0.0025(5) -0.0044(4) 0.0079(4)
F(4) 0.0188(5) 0.0237(5) 0.0141(5) -0.0007(5) 0.0011(4) 0.0088(4)
N(1) 0.0106(3) 0.0143(3) 0.0153(4) 0.0001(3) 0.0011(2) 0.0046(3)
N(2) 0.0102(3) 0.0136(3) 0.0162(4) -0.0001(3) 0.0001(2) 0.0054(3)
C(1) 0.0104(3) 0.0142(3) 0.0142(3) 0.0001(3) 0.0008(2) 0.0053(3)
C(2) 0.0111(3) 0.0173(3) 0.0133(3) -0.0001(3) -0.0004(2) 0.0058(3)
C(3) 0.0114(3) 0.0161(3) 0.0126(3) 0.0003(3) 0.0005(2) 0.0058(3)
C(4) 0.0103(3) 0.0139(3) 0.0145(3) 0.0000(3) 0.0011(2) 0.0057(3)
C(5) 0.0111(3) 0.0154(3) 0.0135(3) -0.0003(3) -0.0005(2) 0.0055(3)
C(6) 0.0123(3) 0.0153(3) 0.0129(3) 0.0001(3) 0.0008(2) 0.0059(3)
C(11) 0.0144(3) 0.0140(3) 0.0240(4) 0.0029(3) 0.0031(3) 0.0065(3)
C(12) 0.0113(3) 0.0170(3) 0.0207(4) 0.0034(3) 0.0027(2) 0.0075(3)
C(13) 0.0131(3) 0.0198(4) 0.0150(3) -0.0006(3) -0.0023(2) 0.0055(3)
C(14) 0.0143(3) 0.0160(3) 0.0174(4) 0.0008(3) -0.0000(2) 0.0080(3)
C(15) 0.0141(3) 0.0193(4) 0.0152(3) 0.0016(3) 0.0037(2) 0.0044(3)
C(16) 0.0164(3) 0.0144(3) 0.0150(3) 0.0000(3) 0.0007(2) 0.0018(3)

loop_
_atom_site_label
_atom_site_type_symbol
_atom_site_fract_x
_atom_site_fract_y
_atom_site_fract_z
_atom_site_U_iso_or_equiv
_atom_site_occupancy
_atom_site_symmetry_multiplicity
I(1) I 0.749927(7) 0.442945(5) 0.730257(5) 0.014 1 2
I(2) I -0.213947(7) 0.021014(5) 0.766799(5) 0.014 1 2
F(1) F 0.5682(2) 0.3312(2) 0.94930(15) 0.022 1 2
F(2) F 0.2043(2) 0.17488(19) 0.96405(14) 0.02 1 2
F(3) F -0.0297(2) 0.13238(17) 0.55006(14) 0.019 1 2
F(4) F 0.3381(2) 0.28301(18) 0.53338(14) 0.02 1 2
N(1) N 1.09820(15) 0.63936(11) 0.73282(10) 0.014 1 2
N(2) N 1.42139(15) 0.83477(11) 0.76049(10) 0.014 1 2
C(1) C 0.46705(13) 0.31006(9) 0.73978(9) 0.013 1 2
C(2) C 0.42418(13) 0.28116(10) 0.84852(8) 0.015 1 2
C(3) C 0.23318(13) 0.20119(9) 0.85654(8) 0.014 1 2
C(4) C 0.07437(13) 0.14790(9) 0.75732(9) 0.013 1 2
C(5) C 0.11672(13) 0.17799(9) 0.64880(8) 0.014 1 2
C(6) C 0.30917(13) 0.25612(9) 0.64028(8) 0.014 1 2
C(11) C 1.28162(14) 0.58996(9) 0.72652(10) 0.018 1 2
C(12) C 1.47703(13) 0.70791(9) 0.74039(9) 0.016 1 2
C(13) C 1.08382(13) 0.70055(10) 0.63380(9) 0.017 1 2
C(14) C 1.27757(14) 0.82106(9) 0.65255(9) 0.016 1 2
C(15) C 1.11943(13) 0.74394(10) 0.85435(9) 0.017 1 2
C(16) C 1.31900(14) 0.86010(9) 0.87309(9) 0.017 1 2
H(11A) H 1.266635 0.511404 0.637587 0.020973 1 2
H(11B) H 1.295917 0.546632 0.800616 0.020973 1 2
H(12A) H 1.586169 0.717763 0.818824 0.019262 1 2
H(12B) H 1.550836 0.686837 0.656541 0.019262 1 2
H(13A) H 0.946167 0.735259 0.636422 0.020406 1 2
H(13B) H 1.071251 0.625281 0.543132 0.020406 1 2
H(14A) H 1.353012 0.804952 0.569105 0.019302 1 2
H(14B) H 1.232038 0.913552 0.667696 0.019302 1 2
H(15A) H 1.124437 0.699834 0.928689 0.020476 1 2
H(15B) H 0.986423 0.783519 0.858828 0.020476 1 2
H(16A) H 1.281227 0.95547 0.891053 0.020143 1 2
H(16B) H 1.422395 0.867326 0.953121 0.020143 1 2

loop_
_atom_type_symbol
_atom_type_description
_atom_type_scat_dispersion_real
_atom_type_scat_dispersion_imag
_atom_type_scat_source
C C 0.0033 0.0016 'International Tables Vol C Tables 4.2.6.8 and 6.1.1.4'
H H 0.0000 0.0000 'International Tables Vol C Tables 4.2.6.8 and 6.1.1.4'
F F 0.0171 0.0103 'International Tables Vol C Tables 4.2.6.8 and 6.1.1.4'
I I -0.4742 1.8119 'International Tables Vol C Tables 4.2.6.8 and 6.1.1.4'
N N 0.0061 0.0033 'International Tables Vol C Tables 4.2.6.8 and 6.1.1.4'

loop_
_geom_angle_atom_site_label_1
_geom_angle_atom_site_label_2
_geom_angle_atom_site_label_3
_geom_angle
_geom_angle_site_symmetry_1
_geom_angle_site_symmetry_2
_geom_angle_site_symmetry_3
_geom_angle_publ_flag
C(2) C(1) C(6) 116.84(8) 1_555 1_555 1_555 yes
F(1) C(2) C(1) 120.31(10) 1_555 1_555 1_555 yes
F(1) C(2) C(3) 118.29(10) 1_555 1_555 1_555 yes
C(1) C(2) C(3) 121.40(8) 1_555 1_555 1_555 yes
F(2) C(3) C(2) 118.09(9) 1_555 1_555 1_555 yes
F(2) C(3) C(4) 120.06(9) 1_555 1_555 1_555 yes
C(2) C(3) C(4) 121.85(8) 1_555 1_555 1_555 yes
C(3) C(4) C(5) 116.73(8) 1_555 1_555 1_555 yes
F(3) C(5) C(4) 120.19(10) 1_555 1_555 1_555 yes
F(3) C(5) C(6) 118.50(10) 1_555 1_555 1_555 yes
C(4) C(5) C(6) 121.31(8) 1_555 1_555 1_555 yes
F(4) C(6) C(1) 120.02(9) 1_555 1_555 1_555 yes
F(4) C(6) C(5) 118.08(9) 1_555 1_555 1_555 yes
C(1) C(6) C(5) 121.86(8) 1_555 1_555 1_555 yes
H(12A) C(12) H(12B) 108.12 1_555 1_555 1_555 yes
H(14A) C(14) H(14B) 108.04 1_555 1_555 1_555 yes

loop_
_geom_bond_atom_site_label_1
_geom_bond_atom_site_label_2
_geom_bond_distance
_geom_bond_site_symmetry_1
_geom_bond_site_symmetry_2
_geom_bond_publ_flag
F(1) C(2) 1.3430(16) 1_555 1_555 yes
F(2) C(3) 1.3473(16) 1_555 1_555 yes
F(3) C(5) 1.3389(16) 1_555 1_555 yes
F(4) C(6) 1.3434(16) 1_555 1_555 yes
C(1) C(2) 1.3891(13) 1_555 1_555 yes
C(1) C(6) 1.3884(13) 1_555 1_555 yes
C(2) C(3) 1.3864(12) 1_555 1_555 yes
C(3) C(4) 1.3904(13) 1_555 1_555 yes
C(4) C(5) 1.3918(13) 1_555 1_555 yes
C(5) C(6) 1.3879(12) 1_555 1_555 yes
C(11) H(11A) 1.09 1_555 1_555 yes
C(11) H(11B) 1.09 1_555 1_555 yes
C(12) H(12B) 1.09 1_555 1_555 yes
C(13) H(13A) 1.09 1_555 1_555 yes
C(14) H(14A) 1.09 1_555 1_555 yes
C(15) H(15A) 1.09 1_555 1_555 yes
C(15) H(15B) 1.09 1_555 1_555 yes
C(16) H(16A) 1.09 1_555 1_555 yes
C(16) H(16B) 1.09 1_555 1_555 yes
